data_7022723
loop_
_publ_author_name
'Kameo, Hajime'
'Ishii, Sho'
'Nakazawa, Hiroshi'

_publ_section_title
;
 Si-C bond cleavage by hydride complexes of rhodium and iridium:
 comparison of Si-C(sp(2)) and Si-C(sp(3)) activation.
;
_journal_issue 13
_journal_name_full 'Dalton transactions (Cambridge, England : 2003)'
_journal_page_first 4663
_journal_page_last 4669
_journal_paper_doi 10.1039/c3dt32896a
_journal_volume 42
_journal_year 2013
_chemical_formula_moiety 'C56 H46 O P3 Rh Si, 2(C H2 Cl2)'
_chemical_formula_sum 'C58 H50 Cl4 O P3 Rh Si'
_chemical_formula_weight 1128.69
_space_group_IT_number 2
_symmetry_cell_setting triclinic
_symmetry_Int_Tables_number 2
_symmetry_space_group_name_Hall '-P 1'
_symmetry_space_group_name_H-M 'P -1'
_cell_angle_alpha 94.380(3)
_cell_angle_beta 105.563(3)
_cell_angle_gamma 90.173(2)
_cell_formula_units_Z 2
_cell_length_a 12.0136(7)
_cell_length_b 12.8856(5)
_cell_length_c 17.6972(11)
_cell_measurement_reflns_used 8772
_cell_measurement_temperature 200(2)
_cell_measurement_theta_max 27.4835
_cell_measurement_theta_min 4.0430
_cell_volume 2630.6(2)
_computing_cell_refinement CrystalClear
_computing_data_collection 'CrystalClear (Rigaku, 2001)'
_computing_molecular_graphics 'Ortep-3 for Windows (Farrugia, 1997)'
_computing_publication_material SHELXL97
_computing_structure_refinement 'SHELXL-97 (Sheldrick, 1997)'
_computing_structure_solution 'SIR97 (Altomare <i>et al.</i>, 1999)'
_diffrn_ambient_temperature 200(2)
_diffrn_detector_area_resol_mean 7.32
_diffrn_measured_fraction_theta_full 0.976
_diffrn_measured_fraction_theta_max 0.976
_diffrn_measurement_details
;
scan:
Number of images: 600
Slice: -80.0000 - 100.0000
Image width: 0.3000
Exp time: 5.0000
Rotation axis: Phi
Omega: 0.0000
Chi: 0.0000
Phi: 0.0000
XTD: 45.2425
2theta: 19.7857
scan:
Number of images: 160
Slice: -20.0000 - 28.0000
Image width: 0.3000
Exp time: 5.0000
Rotation axis: Omega
Omega: 0.0000
Chi: 90.0000
Phi: 0.0000
XTD: 45.2425
2theta: 19.7857
scan:
Number of images: 160
Slice: -20.0000 - 28.0000
Image width: 0.3000
Exp time: 5.0000
Rotation axis: Omega
Omega: 0.0000
Chi: 90.0000
Phi: 90.0000
XTD: 45.2425
2theta: 19.7857
scan:
Number of images: 160
Slice: -20.0000 - 28.0000
Image width: 0.3000
Exp time: 5.0000
Rotation axis: Omega
Omega: 0.0000
Chi: 90.0000
Phi: 180.0000
XTD: 45.2425
2theta: 19.7857
scan:
Number of images: 160
Slice: -20.0000 - 28.0000
Image width: 0.3000
Exp time: 5.0000
Rotation axis: Omega
Omega: 0.0000
Chi: 90.0000
Phi: 270.0000
XTD: 45.2425
2theta: 19.7857
;
_diffrn_measurement_device 'Mercury CCD (2x2 bin mode)'
_diffrn_measurement_device_details 'AFC7: Eulerian 3-circle'
_diffrn_measurement_device_type 'Rigaku/MSC Mercury CCD'
_diffrn_measurement_method '\w or \f'
_diffrn_radiation_detector CCD
_diffrn_radiation_monochromator 'Graphite Monochromator'
_diffrn_radiation_source 'Rotating Anode'
_diffrn_radiation_type MoK\a
_diffrn_radiation_wavelength 0.71070
_diffrn_reflns_av_R_equivalents 0.0277
_diffrn_reflns_av_sigmaI/netI 0.0337
_diffrn_reflns_limit_h_max 15
_diffrn_reflns_limit_h_min -15
_diffrn_reflns_limit_k_max 16
_diffrn_reflns_limit_k_min -13
_diffrn_reflns_limit_l_max 16
_diffrn_reflns_limit_l_min -22
_diffrn_reflns_number 20790
_diffrn_reflns_reduction_process 'Lp corrections applied'
_diffrn_reflns_theta_full 27.47
_diffrn_reflns_theta_max 27.47
_diffrn_reflns_theta_min 4.05
_diffrn_source_current 200.0000
_diffrn_source_power 10.0000
_diffrn_source_voltage 50.0000
_exptl_absorpt_coefficient_mu 0.682
_exptl_absorpt_correction_T_max 0.9046
_exptl_absorpt_correction_T_min 0.7962
_exptl_absorpt_correction_type multi-scan
_exptl_absorpt_process_details '(Jacobson, 1998)'
_exptl_crystal_colour 'Pale Yellow'
_exptl_crystal_density_diffrn 1.425
_exptl_crystal_density_method 'not measured'
_exptl_crystal_description Prism
_exptl_crystal_F_000 1156
_exptl_crystal_preparation 'mounted on the CryoLoop with Palaton oil and placed in N2 stream at 200(2) K'
_exptl_crystal_size_max 0.35
_exptl_crystal_size_mid 0.25
_exptl_crystal_size_min 0.15
_refine_diff_density_max 0.893
_refine_diff_density_min -0.928
_refine_diff_density_rms 0.079
_refine_ls_extinction_method none
_refine_ls_goodness_of_fit_ref 1.075
_refine_ls_hydrogen_treatment constr
_refine_ls_matrix_type full
_refine_ls_number_parameters 620
_refine_ls_number_reflns 11765
_refine_ls_number_restraints 0
_refine_ls_restrained_S_all 1.075
_refine_ls_R_factor_all 0.0471
_refine_ls_R_factor_gt 0.0428
_refine_ls_shift/su_max 0.002
_refine_ls_shift/su_mean 0.000
_refine_ls_structure_factor_coef Fsqd
_refine_ls_weighting_details 'calc w=1/[\s^2^(Fo^2^)+(0.0461P)^2^+3.8705P] where P=(Fo^2^+2Fc^2^)/3'
_refine_ls_weighting_scheme calc
_refine_ls_wR_factor_gt 0.1037
_refine_ls_wR_factor_ref 0.1062
_reflns_number_gt 10988
_reflns_number_total 11765
_reflns_threshold_expression >2sigma(I)
_cod_data_source_file c3dt32896a.txt
_cod_data_source_block 3b
_cod_depositor_comments
;
The following automatic conversions were performed:

'_exptl_absorpt_correction_type' value 'Multi-scan' changed to
'multi-scan' according to
/home/saulius/struct/CIF-dictionaries/cif_core.dic dictionary named
'cif_core.dic' version 2.4.2 from 2011-04-26.

Automatic conversion script
Id: cif_fix_values 1891 2012-01-12 08:04:46Z andrius 
;
_cod_original_sg_symbol_H-M P-1
_cod_database_code 7022723

loop_
_symmetry_equiv_pos_as_xyz
'x, y, z'
'-x, -y, -z'

loop_
_atom_site_label
_atom_site_type_symbol
_atom_site_fract_x
_atom_site_fract_y
_atom_site_fract_z
_atom_site_U_iso_or_equiv
_atom_site_adp_type
_atom_site_occupancy
_atom_site_symmetry_multiplicity
_atom_site_calc_flag
_atom_site_refinement_flags
_atom_site_disorder_assembly
_atom_site_disorder_group
Rh1 Rh 0.695635(14) 0.747752(13) 0.680632(10) 0.01439(6) Uani 1 1 d . . .
C1 C 0.5416(2) 0.73063(19) 0.62133(15) 0.0222(5) Uani 1 1 d . . .
O1 O 0.44498(17) 0.72490(17) 0.58741(13) 0.0363(5) Uani 1 1 d . . .
Si1 Si 0.61388(6) 0.74379(5) 0.78769(4) 0.02027(14) Uani 1 1 d . . .
C2 C 0.4560(2) 0.7674(3) 0.77724(18) 0.0337(6) Uani 1 1 d . . .
H2A H 0.4095 0.7095 0.7446 0.051 Uiso 1 1 calc R . .
H2B H 0.4345 0.8324 0.7523 0.051 Uiso 1 1 calc R . .
H2C H 0.4417 0.7725 0.8294 0.051 Uiso 1 1 calc R . .
P1 P 0.76500(5) 0.91238(4) 0.74428(3) 0.01615(12) Uani 1 1 d . . .
C3 C 0.7012(2) 0.8399(2) 0.86885(14) 0.0222(5) Uani 1 1 d . . .
C4 C 0.7001(3) 0.8387(2) 0.94768(16) 0.0300(6) Uani 1 1 d . . .
H4 H 0.6503 0.7907 0.9616 0.036 Uiso 1 1 calc R . .
C5 C 0.7707(3) 0.9065(2) 1.00588(16) 0.0340(6) Uani 1 1 d . . .
H5 H 0.7710 0.9028 1.0593 0.041 Uiso 1 1 calc R . .
C6 C 0.8407(2) 0.9794(2) 0.98587(16) 0.0317(6) Uani 1 1 d . . .
H6 H 0.8879 1.0266 1.0255 0.038 Uiso 1 1 calc R . .
C7 C 0.8418(2) 0.9836(2) 0.90805(15) 0.0259(5) Uani 1 1 d . . .
H7 H 0.8887 1.0344 0.8942 0.031 Uiso 1 1 calc R . .
C8 C 0.7737(2) 0.91292(19) 0.84982(14) 0.0199(4) Uani 1 1 d . . .
C9 C 0.6698(2) 1.02499(18) 0.72119(14) 0.0208(5) Uani 1 1 d . . .
C10 C 0.5518(2) 1.0071(2) 0.68580(15) 0.0252(5) Uani 1 1 d . . .
H10 H 0.5228 0.9376 0.6714 0.030 Uiso 1 1 calc R . .
C11 C 0.4764(3) 1.0889(2) 0.67138(18) 0.0347(6) Uani 1 1 d . . .
H11 H 0.3963 1.0753 0.6481 0.042 Uiso 1 1 calc R . .
C12 C 0.5178(3) 1.1902(2) 0.6909(2) 0.0443(8) Uani 1 1 d . . .
H12 H 0.4665 1.2464 0.6798 0.053 Uiso 1 1 calc R . .
C13 C 0.6339(3) 1.2096(2) 0.7266(2) 0.0429(8) Uani 1 1 d . . .
H13 H 0.6622 1.2793 0.7400 0.051 Uiso 1 1 calc R . .
C14 C 0.7095(2) 1.1279(2) 0.74293(17) 0.0299(6) Uani 1 1 d . . .
H14 H 0.7887 1.1420 0.7691 0.036 Uiso 1 1 calc R . .
C15 C 0.9064(2) 0.96690(18) 0.74412(14) 0.0189(4) Uani 1 1 d . . .
C16 C 1.0059(2) 0.92965(19) 0.79478(15) 0.0223(5) Uani 1 1 d . . .
H16 H 0.9988 0.8804 0.8307 0.027 Uiso 1 1 calc R . .
C17 C 1.1150(2) 0.9638(2) 0.79321(16) 0.0278(5) Uani 1 1 d . . .
H17 H 1.1818 0.9384 0.8283 0.033 Uiso 1 1 calc R . .
C18 C 1.1267(2) 1.0346(2) 0.74086(18) 0.0309(6) Uani 1 1 d . . .
H18 H 1.2013 1.0584 0.7401 0.037 Uiso 1 1 calc R . .
C19 C 1.0287(2) 1.0708(2) 0.68935(17) 0.0283(5) Uani 1 1 d . . .
H19 H 1.0366 1.1190 0.6530 0.034 Uiso 1 1 calc R . .
C20 C 0.9194(2) 1.03726(18) 0.69052(15) 0.0226(5) Uani 1 1 d . . .
H20 H 0.8530 1.0622 0.6547 0.027 Uiso 1 1 calc R . .
P2 P 0.80989(5) 0.61806(5) 0.74880(4) 0.01838(12) Uani 1 1 d . . .
C21 C 0.6421(2) 0.6123(2) 0.82903(15) 0.0256(5) Uani 1 1 d . . .
C22 C 0.5802(3) 0.5679(2) 0.87609(18) 0.0365(7) Uani 1 1 d . . .
H22 H 0.5169 0.6039 0.8874 0.044 Uiso 1 1 calc R . .
C23 C 0.6098(3) 0.4730(3) 0.9061(2) 0.0474(8) Uani 1 1 d . . .
H23 H 0.5660 0.4434 0.9368 0.057 Uiso 1 1 calc R . .
C24 C 0.7041(3) 0.4207(3) 0.8913(2) 0.0463(8) Uani 1 1 d . . .
H24 H 0.7251 0.3558 0.9126 0.056 Uiso 1 1 calc R . .
C25 C 0.7674(3) 0.4632(2) 0.84568(18) 0.0360(6) Uani 1 1 d . . .
H25 H 0.8324 0.4282 0.8363 0.043 Uiso 1 1 calc R . .
C26 C 0.7347(2) 0.5584(2) 0.81350(15) 0.0249(5) Uani 1 1 d . . .
C27 C 0.9509(2) 0.65434(18) 0.81846(15) 0.0228(5) Uani 1 1 d . . .
C28 C 0.9584(3) 0.6848(2) 0.89680(16) 0.0325(6) Uani 1 1 d . . .
H28 H 0.8917 0.6805 0.9157 0.039 Uiso 1 1 calc R . .
C29 C 1.0634(3) 0.7215(3) 0.94785(19) 0.0435(8) Uani 1 1 d . . .
H29 H 1.0678 0.7422 1.0013 0.052 Uiso 1 1 calc R . .
C30 C 1.1608(3) 0.7279(3) 0.9210(2) 0.0452(8) Uani 1 1 d . . .
H30 H 1.2321 0.7530 0.9558 0.054 Uiso 1 1 calc R . .
C31 C 1.1543(3) 0.6975(2) 0.8431(2) 0.0372(7) Uani 1 1 d . . .
H31 H 1.2213 0.7010 0.8246 0.045 Uiso 1 1 calc R . .
C32 C 1.0496(2) 0.6619(2) 0.79195(16) 0.0272(5) Uani 1 1 d . . .
H32 H 1.0453 0.6425 0.7384 0.033 Uiso 1 1 calc R . .
C33 C 0.8417(2) 0.50096(18) 0.69297(15) 0.0222(5) Uani 1 1 d . . .
C34 C 0.9401(2) 0.4417(2) 0.71660(17) 0.0304(6) Uani 1 1 d . . .
H34 H 0.9978 0.4634 0.7635 0.037 Uiso 1 1 calc R . .
C35 C 0.9550(3) 0.3516(2) 0.6726(2) 0.0398(7) Uani 1 1 d . . .
H35 H 1.0223 0.3120 0.6896 0.048 Uiso 1 1 calc R . .
C36 C 0.8721(3) 0.3196(2) 0.6040(2) 0.0430(8) Uani 1 1 d . . .
H36 H 0.8828 0.2582 0.5736 0.052 Uiso 1 1 calc R . .
C37 C 0.7735(3) 0.3769(2) 0.57972(19) 0.0382(7) Uani 1 1 d . . .
H37 H 0.7159 0.3547 0.5329 0.046 Uiso 1 1 calc R . .
C38 C 0.7588(2) 0.4668(2) 0.62386(16) 0.0279(5) Uani 1 1 d . . .
H38 H 0.6910 0.5059 0.6067 0.033 Uiso 1 1 calc R . .
P3 P 0.77714(5) 0.75202(4) 0.57117(3) 0.01469(12) Uani 1 1 d . . .
C39 C 0.76724(19) 0.88091(17) 0.53182(13) 0.0163(4) Uani 1 1 d . . .
C40 C 0.6741(2) 0.94186(18) 0.53868(14) 0.0198(4) Uani 1 1 d . . .
H40 H 0.6189 0.9155 0.5624 0.024 Uiso 1 1 calc R . .
C41 C 0.6609(2) 1.04053(19) 0.51131(15) 0.0235(5) Uani 1 1 d . . .
H41 H 0.5974 1.0813 0.5168 0.028 Uiso 1 1 calc R . .
C42 C 0.7401(2) 1.07947(19) 0.47604(15) 0.0248(5) Uani 1 1 d . . .
H42 H 0.7318 1.1473 0.4580 0.030 Uiso 1 1 calc R . .
C43 C 0.8321(2) 1.0188(2) 0.46709(16) 0.0254(5) Uani 1 1 d . . .
H43 H 0.8856 1.0448 0.4418 0.030 Uiso 1 1 calc R . .
C44 C 0.8460(2) 0.92034(18) 0.49486(14) 0.0206(5) Uani 1 1 d . . .
H44 H 0.9093 0.8796 0.4888 0.025 Uiso 1 1 calc R . .
C45 C 0.9301(2) 0.71953(17) 0.58777(13) 0.0171(4) Uani 1 1 d . . .
C46 C 1.0184(2) 0.79233(18) 0.62369(14) 0.0194(4) Uani 1 1 d . . .
H46 H 0.9994 0.8615 0.6373 0.023 Uiso 1 1 calc R . .
C47 C 1.1337(2) 0.7648(2) 0.63976(15) 0.0231(5) Uani 1 1 d . . .
H47 H 1.1928 0.8155 0.6636 0.028 Uiso 1 1 calc R . .
C48 C 1.1630(2) 0.6640(2) 0.62123(16) 0.0268(5) Uani 1 1 d . . .
H48 H 1.2419 0.6456 0.6314 0.032 Uiso 1 1 calc R . .
C49 C 1.0754(2) 0.5898(2) 0.58756(16) 0.0265(5) Uani 1 1 d . . .
H49 H 1.0947 0.5200 0.5761 0.032 Uiso 1 1 calc R . .
C50 C 0.9605(2) 0.61729(18) 0.57069(14) 0.0212(5) Uani 1 1 d . . .
H50 H 0.9017 0.5662 0.5473 0.025 Uiso 1 1 calc R . .
C51 C 0.7138(2) 0.67126(17) 0.47815(14) 0.0190(4) Uani 1 1 d . . .
C52 C 0.6145(2) 0.6098(2) 0.46705(16) 0.0253(5) Uani 1 1 d . . .
H52 H 0.5775 0.6083 0.5081 0.030 Uiso 1 1 calc R . .
C53 C 0.5687(2) 0.5503(2) 0.39598(17) 0.0318(6) Uani 1 1 d . . .
H53 H 0.5012 0.5081 0.3894 0.038 Uiso 1 1 calc R . .
C54 C 0.6204(3) 0.5521(2) 0.33557(17) 0.0318(6) Uani 1 1 d . . .
H54 H 0.5887 0.5116 0.2874 0.038 Uiso 1 1 calc R . .
C55 C 0.7192(2) 0.6135(2) 0.34533(16) 0.0292(6) Uani 1 1 d . . .
H55 H 0.7552 0.6154 0.3038 0.035 Uiso 1 1 calc R . .
C56 C 0.7650(2) 0.6719(2) 0.41624(15) 0.0243(5) Uani 1 1 d . . .
H56 H 0.8329 0.7134 0.4227 0.029 Uiso 1 1 calc R . .
C57 C 0.8237(6) 0.5838(6) 0.0746(4) 0.109(2) Uani 1 1 d . . .
H57 H 0.7887 0.5902 0.0178 0.131 Uiso 1 1 calc R . .
H57A H 0.8702 0.5201 0.0798 0.131 Uiso 1 1 calc R . .
Cl1 Cl 0.91643(19) 0.69375(15) 0.11438(10) 0.1202(7) Uani 1 1 d . . .
Cl2 Cl 0.7155(2) 0.5709(2) 0.12004(11) 0.1364(8) Uani 1 1 d . . .
C58 C 0.4533(3) 0.9115(4) 0.1020(3) 0.0645(11) Uani 1 1 d . . .
H58A H 0.3856 0.9426 0.0668 0.077 Uiso 0.80 1 calc PR A 1
H58B H 0.4355 0.9043 0.1528 0.077 Uiso 0.80 1 calc PR A 1
H58C H 0.4203 0.8841 0.1423 0.077 Uiso 0.20 1 calc PR A 2
H58D H 0.4072 0.9713 0.0805 0.077 Uiso 0.20 1 calc PR A 2
Cl3 Cl 0.57111(15) 0.99651(13) 0.11806(14) 0.0827(6) Uani 0.80 1 d P B 1
Cl4 Cl 0.4725(2) 0.78769(12) 0.06080(17) 0.0971(8) Uani 0.80 1 d P B 1
Cl3B Cl 0.5928(7) 0.9501(6) 0.1428(6) 0.0827(6) Uani 0.20 1 d P B 2
Cl4B Cl 0.4496(9) 0.8236(6) 0.0337(8) 0.0971(8) Uani 0.20 1 d P B 2

loop_
_atom_site_aniso_label
_atom_site_aniso_U_11
_atom_site_aniso_U_22
_atom_site_aniso_U_33
_atom_site_aniso_U_23
_atom_site_aniso_U_13
_atom_site_aniso_U_12
Rh1 0.01307(9) 0.01539(9) 0.01413(9) 0.00021(6) 0.00294(6) -0.00020(6)
C1 0.0216(12) 0.0215(11) 0.0226(12) -0.0005(9) 0.0052(10) 0.0007(9)
O1 0.0188(9) 0.0455(12) 0.0367(11) -0.0064(9) -0.0035(8) 0.0008(8)
Si1 0.0177(3) 0.0251(3) 0.0190(3) -0.0002(2) 0.0074(2) -0.0026(2)
C2 0.0214(13) 0.0469(17) 0.0348(15) 0.0004(12) 0.0118(11) -0.0031(11)
P1 0.0148(3) 0.0173(3) 0.0154(3) -0.0012(2) 0.0031(2) 0.0003(2)
C3 0.0179(11) 0.0288(12) 0.0195(11) -0.0016(9) 0.0051(9) 0.0016(9)
C4 0.0332(14) 0.0375(14) 0.0222(13) -0.0008(11) 0.0137(11) -0.0023(11)
C5 0.0380(16) 0.0478(17) 0.0165(12) -0.0032(11) 0.0092(11) 0.0040(13)
C6 0.0261(13) 0.0446(16) 0.0205(12) -0.0095(11) 0.0028(10) -0.0001(11)
C7 0.0207(12) 0.0317(13) 0.0234(12) -0.0070(10) 0.0049(10) -0.0031(10)
C8 0.0179(11) 0.0249(11) 0.0164(11) -0.0028(9) 0.0049(9) 0.0018(9)
C9 0.0221(12) 0.0211(11) 0.0189(11) -0.0017(9) 0.0056(9) 0.0042(9)
C10 0.0227(12) 0.0264(12) 0.0248(12) -0.0032(10) 0.0048(10) 0.0045(10)
C11 0.0268(14) 0.0389(15) 0.0332(15) -0.0052(12) 0.0012(11) 0.0122(12)
C12 0.0444(18) 0.0334(16) 0.051(2) -0.0010(14) 0.0070(15) 0.0211(14)
C13 0.0507(19) 0.0214(13) 0.053(2) -0.0050(13) 0.0104(16) 0.0087(13)
C14 0.0290(14) 0.0228(12) 0.0342(14) -0.0050(10) 0.0042(11) 0.0032(10)
C15 0.0181(11) 0.0180(10) 0.0194(11) -0.0042(8) 0.0045(9) -0.0021(8)
C16 0.0208(12) 0.0231(11) 0.0216(12) -0.0014(9) 0.0043(9) -0.0009(9)
C17 0.0187(12) 0.0324(13) 0.0286(13) -0.0066(10) 0.0027(10) -0.0033(10)
C18 0.0221(13) 0.0318(14) 0.0390(15) -0.0058(11) 0.0113(11) -0.0095(10)
C19 0.0335(14) 0.0226(12) 0.0323(14) -0.0003(10) 0.0155(12) -0.0055(10)
C20 0.0236(12) 0.0203(11) 0.0236(12) -0.0013(9) 0.0065(10) -0.0012(9)
P2 0.0195(3) 0.0179(3) 0.0169(3) 0.0031(2) 0.0031(2) 0.0006(2)
C21 0.0298(13) 0.0278(12) 0.0198(12) 0.0005(9) 0.0080(10) -0.0076(10)
C22 0.0415(17) 0.0418(16) 0.0307(15) 0.0044(12) 0.0172(13) -0.0084(13)
C23 0.063(2) 0.0467(18) 0.0398(18) 0.0144(15) 0.0243(17) -0.0138(16)
C24 0.066(2) 0.0360(16) 0.0423(18) 0.0192(14) 0.0189(17) 0.0001(15)
C25 0.0455(17) 0.0311(14) 0.0332(15) 0.0122(12) 0.0111(13) 0.0012(12)
C26 0.0301(13) 0.0243(12) 0.0202(12) 0.0042(9) 0.0056(10) -0.0041(10)
C27 0.0245(12) 0.0198(11) 0.0210(12) 0.0046(9) -0.0001(9) 0.0016(9)
C28 0.0335(15) 0.0379(15) 0.0222(13) 0.0019(11) 0.0009(11) -0.0011(12)
C29 0.0450(19) 0.0497(19) 0.0254(15) -0.0009(13) -0.0072(13) -0.0037(15)
C30 0.0334(16) 0.0471(18) 0.0413(18) 0.0056(14) -0.0144(14) -0.0060(14)
C31 0.0231(14) 0.0390(16) 0.0453(18) 0.0119(13) -0.0002(12) -0.0004(11)
C32 0.0261(13) 0.0260(12) 0.0276(13) 0.0066(10) 0.0027(10) 0.0008(10)
C33 0.0258(12) 0.0162(10) 0.0237(12) 0.0036(9) 0.0048(10) -0.0004(9)
C34 0.0313(14) 0.0240(12) 0.0303(14) 0.0012(10) -0.0015(11) 0.0045(10)
C35 0.0395(17) 0.0262(14) 0.0462(18) -0.0038(12) 0.0004(14) 0.0105(12)
C36 0.052(2) 0.0263(14) 0.0459(18) -0.0124(13) 0.0085(15) 0.0038(13)
C37 0.0405(17) 0.0301(14) 0.0350(16) -0.0079(12) -0.0022(13) -0.0037(12)
C38 0.0241(13) 0.0262(12) 0.0295(13) 0.0010(10) 0.0011(10) -0.0007(10)
P3 0.0143(3) 0.0143(2) 0.0152(3) 0.0002(2) 0.0038(2) 0.0008(2)
C39 0.0172(10) 0.0153(10) 0.0155(10) 0.0005(8) 0.0030(8) 0.0010(8)
C40 0.0195(11) 0.0212(11) 0.0183(11) 0.0012(9) 0.0046(9) 0.0004(9)
C41 0.0223(12) 0.0210(11) 0.0267(12) 0.0029(9) 0.0055(10) 0.0066(9)
C42 0.0280(13) 0.0189(11) 0.0266(13) 0.0065(9) 0.0047(10) 0.0017(9)
C43 0.0271(13) 0.0242(12) 0.0265(13) 0.0055(10) 0.0090(10) -0.0021(10)
C44 0.0199(11) 0.0205(11) 0.0224(12) 0.0026(9) 0.0069(9) 0.0020(9)
C45 0.0171(10) 0.0181(10) 0.0170(10) 0.0019(8) 0.0059(8) 0.0026(8)
C46 0.0213(11) 0.0171(10) 0.0200(11) 0.0013(8) 0.0061(9) 0.0008(8)
C47 0.0180(11) 0.0271(12) 0.0232(12) 0.0014(9) 0.0040(9) -0.0024(9)
C48 0.0164(11) 0.0351(14) 0.0283(13) 0.0023(11) 0.0052(10) 0.0071(10)
C49 0.0260(13) 0.0227(12) 0.0301(13) -0.0019(10) 0.0072(11) 0.0085(10)
C50 0.0217(12) 0.0196(11) 0.0217(11) -0.0017(9) 0.0059(9) 0.0019(9)
C51 0.0191(11) 0.0172(10) 0.0185(11) -0.0016(8) 0.0019(9) 0.0041(8)
C52 0.0255(13) 0.0240(12) 0.0257(13) -0.0022(10) 0.0068(10) -0.0032(10)
C53 0.0272(13) 0.0285(13) 0.0348(15) -0.0064(11) 0.0025(11) -0.0062(11)
C54 0.0336(15) 0.0285(13) 0.0260(13) -0.0087(10) -0.0017(11) 0.0049(11)
C55 0.0320(14) 0.0342(14) 0.0203(12) -0.0041(10) 0.0068(10) 0.0072(11)
C56 0.0228(12) 0.0290(12) 0.0206(12) -0.0023(9) 0.0061(10) 0.0011(10)
C57 0.105(5) 0.148(6) 0.062(3) -0.012(4) 0.009(3) 0.013(4)
Cl1 0.1488(17) 0.1179(13) 0.0826(10) 0.0445(10) 0.0015(10) 0.0351(12)
Cl2 0.1364(17) 0.199(2) 0.0848(11) 0.0113(13) 0.0488(12) 0.0435(16)
C58 0.038(2) 0.077(3) 0.080(3) -0.010(2) 0.022(2) -0.0007(19)
Cl3 0.0533(8) 0.0636(10) 0.1277(17) -0.0338(11) 0.0300(9) -0.0092(8)
Cl4 0.1007(14) 0.0403(9) 0.172(2) -0.0052(10) 0.0772(15) -0.0144(9)
Cl3B 0.0533(8) 0.0636(10) 0.1277(17) -0.0338(11) 0.0300(9) -0.0092(8)
Cl4B 0.1007(14) 0.0403(9) 0.172(2) -0.0052(10) 0.0772(15) -0.0144(9)

loop_
_atom_type_symbol
_atom_type_description
_atom_type_scat_dispersion_real
_atom_type_scat_dispersion_imag
_atom_type_scat_source
C C 0.0033 0.0016 'International Tables Vol C Tables 4.2.6.8 and 6.1.1.4'
H H 0.0000 0.0000 'International Tables Vol C Tables 4.2.6.8 and 6.1.1.4'
O O 0.0106 0.0060 'International Tables Vol C Tables 4.2.6.8 and 6.1.1.4'
Si Si 0.0817 0.0704 'International Tables Vol C Tables 4.2.6.8 and 6.1.1.4'
P P 0.1023 0.0942 'International Tables Vol C Tables 4.2.6.8 and 6.1.1.4'
Rh Rh -1.1178 0.9187 'International Tables Vol C Tables 4.2.6.8 and 6.1.1.4'
Cl Cl 0.1484 0.1585 'International Tables Vol C Tables 4.2.6.8 and 6.1.1.4'

loop_
_geom_angle_atom_site_label_1
_geom_angle_atom_site_label_2
_geom_angle_atom_site_label_3
_geom_angle
C1 Rh1 P2 125.71(8)
C1 Rh1 Si1 83.09(8)
P2 Rh1 Si1 80.86(2)
C1 Rh1 P1 119.83(8)
P2 Rh1 P1 108.65(2)
Si1 Rh1 P1 81.91(2)
C1 Rh1 P3 96.45(8)
P2 Rh1 P3 99.53(2)
Si1 Rh1 P3 179.53(2)
P1 Rh1 P3 98.22(2)
O1 C1 Rh1 176.0(2)
C2 Si1 C21 105.55(13)
C2 Si1 C3 107.99(12)
C21 Si1 C3 104.63(11)
C2 Si1 Rh1 122.19(10)
C21 Si1 Rh1 108.31(9)
C3 Si1 Rh1 106.90(8)
Si1 C2 H2A 109.5
Si1 C2 H2B 109.5
H2A C2 H2B 109.5
Si1 C2 H2C 109.5
H2A C2 H2C 109.5
H2B C2 H2C 109.5
C15 P1 C8 103.22(11)
C15 P1 C9 102.21(11)
C8 P1 C9 98.35(11)
C15 P1 Rh1 122.26(8)
C8 P1 Rh1 109.50(8)
C9 P1 Rh1 117.89(8)
C8 C3 C4 118.1(2)
C8 C3 Si1 118.71(18)
C4 C3 Si1 123.1(2)
C5 C4 C3 121.1(3)
C5 C4 H4 119.4
C3 C4 H4 119.4
C6 C5 C4 120.0(3)
C6 C5 H5 120.0
C4 C5 H5 120.0
C5 C6 C7 120.0(3)
C5 C6 H6 120.0
C7 C6 H6 120.0
C6 C7 C8 120.0(3)
C6 C7 H7 120.0
C8 C7 H7 120.0
C3 C8 C7 120.7(2)
C3 C8 P1 115.08(17)
C7 C8 P1 124.16(19)
C14 C9 C10 118.1(2)
C14 C9 P1 122.6(2)
C10 C9 P1 119.16(18)
C11 C10 C9 121.1(3)
C11 C10 H10 119.5
C9 C10 H10 119.5
C12 C11 C10 120.0(3)
C12 C11 H11 120.0
C10 C11 H11 120.0
C11 C12 C13 119.8(3)
C11 C12 H12 120.1
C13 C12 H12 120.1
C12 C13 C14 120.5(3)
C12 C13 H13 119.7
C14 C13 H13 119.7
C13 C14 C9 120.4(3)
C13 C14 H14 119.8
C9 C14 H14 119.8
C20 C15 C16 118.5(2)
C20 C15 P1 122.57(19)
C16 C15 P1 118.73(18)
C17 C16 C15 120.7(2)
C17 C16 H16 119.6
C15 C16 H16 119.6
C18 C17 C16 120.3(3)
C18 C17 H17 119.8
C16 C17 H17 119.8
C17 C18 C19 119.5(2)
C17 C18 H18 120.2
C19 C18 H18 120.2
C20 C19 C18 120.6(2)
C20 C19 H19 119.7
C18 C19 H19 119.7
C19 C20 C15 120.3(2)
C19 C20 H20 119.8
C15 C20 H20 119.8
C33 P2 C27 103.11(12)
C33 P2 C26 100.25(11)
C27 P2 C26 101.26(12)
C33 P2 Rh1 119.21(8)
C27 P2 Rh1 119.65(8)
C26 P2 Rh1 110.32(9)
C26 C21 C22 118.4(3)
C26 C21 Si1 116.37(18)
C22 C21 Si1 125.2(2)
C23 C22 C21 121.1(3)
C23 C22 H22 119.5
C21 C22 H22 119.5
C22 C23 C24 120.0(3)
C22 C23 H23 120.0
C24 C23 H23 120.0
C25 C24 C23 120.1(3)
C25 C24 H24 120.0
C23 C24 H24 120.0
C24 C25 C26 119.6(3)
C24 C25 H25 120.2
C26 C25 H25 120.2
C21 C26 C25 120.8(2)
C21 C26 P2 116.61(19)
C25 C26 P2 122.6(2)
C28 C27 C32 118.8(2)
C28 C27 P2 120.4(2)
C32 C27 P2 120.5(2)
C27 C28 C29 120.4(3)
C27 C28 H28 119.8
C29 C28 H28 119.8
C30 C29 C28 120.3(3)
C30 C29 H29 119.9
C28 C29 H29 119.9
C29 C30 C31 119.8(3)
C29 C30 H30 120.1
C31 C30 H30 120.1
C30 C31 C32 120.1(3)
C30 C31 H31 120.0
C32 C31 H31 120.0
C31 C32 C27 120.7(3)
C31 C32 H32 119.6
C27 C32 H32 119.6
C34 C33 C38 118.0(2)
C34 C33 P2 124.7(2)
C38 C33 P2 117.3(2)
C35 C34 C33 121.0(3)
C35 C34 H34 119.5
C33 C34 H34 119.5
C36 C35 C34 120.1(3)
C36 C35 H35 119.9
C34 C35 H35 119.9
C35 C36 C37 119.8(3)
C35 C36 H36 120.1
C37 C36 H36 120.1
C36 C37 C38 119.9(3)
C36 C37 H37 120.1
C38 C37 H37 120.1
C37 C38 C33 121.2(3)
C37 C38 H38 119.4
C33 C38 H38 119.4
C45 P3 C39 104.28(10)
C45 P3 C51 100.15(10)
C39 P3 C51 98.92(10)
C45 P3 Rh1 117.36(8)
C39 P3 Rh1 112.49(7)
C51 P3 Rh1 120.86(8)
C40 C39 C44 118.5(2)
C40 C39 P3 117.34(17)
C44 C39 P3 124.16(17)
C41 C40 C39 121.0(2)
C41 C40 H40 119.5
C39 C40 H40 119.5
C42 C41 C40 120.0(2)
C42 C41 H41 120.0
C40 C41 H41 120.0
C41 C42 C43 119.7(2)
C41 C42 H42 120.2
C43 C42 H42 120.2
C44 C43 C42 120.4(2)
C44 C43 H43 119.8
C42 C43 H43 119.8
C43 C44 C39 120.3(2)
C43 C44 H44 119.9
C39 C44 H44 119.9
C46 C45 C50 118.4(2)
C46 C45 P3 121.52(17)
C50 C45 P3 119.87(18)
C47 C46 C45 120.8(2)
C47 C46 H46 119.6
C45 C46 H46 119.6
C48 C47 C46 120.4(2)
C48 C47 H47 119.8
C46 C47 H47 119.8
C47 C48 C49 119.3(2)
C47 C48 H48 120.4
C49 C48 H48 120.4
C50 C49 C48 120.4(2)
C50 C49 H49 119.8
C48 C49 H49 119.8
C49 C50 C45 120.7(2)
C49 C50 H50 119.6
C45 C50 H50 119.6
C52 C51 C56 118.0(2)
C52 C51 P3 122.07(19)
C56 C51 P3 119.97(18)
C51 C52 C53 120.6(2)
C51 C52 H52 119.7
C53 C52 H52 119.7
C54 C53 C52 120.6(3)
C54 C53 H53 119.7
C52 C53 H53 119.7
C53 C54 C55 119.7(2)
C53 C54 H54 120.1
C55 C54 H54 120.1
C54 C55 C56 119.6(3)
C54 C55 H55 120.2
C56 C55 H55 120.2
C55 C56 C51 121.6(2)
C55 C56 H56 119.2
C51 C56 H56 119.2
Cl2 C57 Cl1 112.8(4)
Cl2 C57 H57 109.0
Cl1 C57 H57 109.0
Cl2 C57 H57A 109.0
Cl1 C57 H57A 109.0
H57 C57 H57A 107.8
Cl4B C58 Cl3B 108.3(5)
Cl4B C58 Cl3 112.6(4)
Cl3B C58 Cl3 26.0(3)
Cl4B C58 Cl4 23.5(4)
Cl3B C58 Cl4 100.3(3)
Cl3 C58 Cl4 114.8(2)
Cl4B C58 H58A 88.3
Cl3B C58 H58A 134.6
Cl3 C58 H58A 108.6
Cl4 C58 H58A 108.6
Cl4B C58 H58B 127.9
Cl3B C58 H58B 95.0
Cl3 C58 H58B 108.6
Cl4 C58 H58B 108.6
H58A C58 H58B 107.6
Cl4B C58 H58C 110.0
Cl3B C58 H58C 110.0
Cl3 C58 H58C 127.1
Cl4 C58 H58C 93.5
H58A C58 H58C 102.6
H58B C58 H58C 19.2
Cl4B C58 H58D 110.0
Cl3B C58 H58D 110.0
Cl3 C58 H58D 85.0
Cl4 C58 H58D 132.7
H58A C58 H58D 27.1
H58B C58 H58D 104.1
H58C C58 H58D 108.4

loop_
_geom_bond_atom_site_label_1
_geom_bond_atom_site_label_2
_geom_bond_distance
Rh1 C1 1.869(3)
Rh1 P2 2.3591(6)
Rh1 Si1 2.3601(7)
Rh1 P1 2.3630(6)
Rh1 P3 2.3974(6)
C1 O1 1.155(3)
Si1 C2 1.884(3)
Si1 C21 1.893(3)
Si1 C3 1.900(3)
C2 H2A 0.9800
C2 H2B 0.9800
C2 H2C 0.9800
P1 C15 1.837(2)
P1 C8 1.842(2)
P1 C9 1.852(2)
C3 C8 1.399(3)
C3 C4 1.400(4)
C4 C5 1.390(4)
C4 H4 0.9500
C5 C6 1.386(4)
C5 H5 0.9500
C6 C7 1.386(4)
C6 H6 0.9500
C7 C8 1.400(3)
C7 H7 0.9500
C9 C14 1.398(4)
C9 C10 1.398(4)
C10 C11 1.386(4)
C10 H10 0.9500
C11 C12 1.380(5)
C11 H11 0.9500
C12 C13 1.382(5)
C12 H12 0.9500
C13 C14 1.388(4)
C13 H13 0.9500
C14 H14 0.9500
C15 C20 1.399(3)
C15 C16 1.399(3)
C16 C17 1.389(4)
C16 H16 0.9500
C17 C18 1.382(4)
C17 H17 0.9500
C18 C19 1.388(4)
C18 H18 0.9500
C19 C20 1.387(4)
C19 H19 0.9500
C20 H20 0.9500
P2 C33 1.838(3)
P2 C27 1.842(3)
P2 C26 1.845(3)
C21 C26 1.390(4)
C21 C22 1.405(4)
C22 C23 1.380(5)
C22 H22 0.9500
C23 C24 1.394(5)
C23 H23 0.9500
C24 C25 1.388(4)
C24 H24 0.9500
C25 C26 1.404(4)
C25 H25 0.9500
C27 C28 1.390(4)
C27 C32 1.393(4)
C28 C29 1.397(4)
C28 H28 0.9500
C29 C30 1.381(5)
C29 H29 0.9500
C30 C31 1.385(5)
C30 H30 0.9500
C31 C32 1.390(4)
C31 H31 0.9500
C32 H32 0.9500
C33 C34 1.394(4)
C33 C38 1.394(4)
C34 C35 1.387(4)
C34 H34 0.9500
C35 C36 1.381(5)
C35 H35 0.9500
C36 C37 1.384(5)
C36 H36 0.9500
C37 C38 1.386(4)
C37 H37 0.9500
C38 H38 0.9500
P3 C45 1.837(2)
P3 C39 1.841(2)
P3 C51 1.853(2)
C39 C40 1.395(3)
C39 C44 1.401(3)
C40 C41 1.389(3)
C40 H40 0.9500
C41 C42 1.383(4)
C41 H41 0.9500
C42 C43 1.392(4)
C42 H42 0.9500
C43 C44 1.390(3)
C43 H43 0.9500
C44 H44 0.9500
C45 C46 1.396(3)
C45 C50 1.400(3)
C46 C47 1.391(3)
C46 H46 0.9500
C47 C48 1.385(4)
C47 H47 0.9500
C48 C49 1.395(4)
C48 H48 0.9500
C49 C50 1.385(3)
C49 H49 0.9500
C50 H50 0.9500
C51 C52 1.390(3)
C51 C56 1.394(3)
C52 C53 1.397(4)
C52 H52 0.9500
C53 C54 1.375(4)
C53 H53 0.9500
C54 C55 1.388(4)
C54 H54 0.9500
C55 C56 1.388(4)
C55 H55 0.9500
C56 H56 0.9500
C57 Cl2 1.716(7)
C57 Cl1 1.778(7)
C57 H57 0.9900
C57 H57A 0.9900
C58 Cl4B 1.584(12)
C58 Cl3B 1.693(9)
C58 Cl3 1.735(4)
C58 Cl4 1.745(5)
C58 H58A 0.9900
C58 H58B 0.9900
C58 H58C 0.9900
C58 H58D 0.9900

loop_
_geom_torsion_atom_site_label_1
_geom_torsion_atom_site_label_2
_geom_torsion_atom_site_label_3
_geom_torsion_atom_site_label_4
_geom_torsion
P2 Rh1 C1 O1 124(3)
Si1 Rh1 C1 O1 51(3)
P1 Rh1 C1 O1 -26(3)
P3 Rh1 C1 O1 -129(3)
C1 Rh1 Si1 C2 -18.41(14)
P2 Rh1 Si1 C2 -146.37(12)
P1 Rh1 Si1 C2 103.14(12)
P3 Rh1 Si1 C2 -3(3)
C1 Rh1 Si1 C21 104.40(12)
P2 Rh1 Si1 C21 -23.55(9)
P1 Rh1 Si1 C21 -134.04(9)
P3 Rh1 Si1 C21 120(3)
C1 Rh1 Si1 C3 -143.35(11)
P2 Rh1 Si1 C3 88.70(8)
P1 Rh1 Si1 C3 -21.80(8)
P3 Rh1 Si1 C3 -128(3)
C1 Rh1 P1 C15 -137.10(13)
P2 Rh1 P1 C15 68.26(10)
Si1 Rh1 P1 C15 145.70(10)
P3 Rh1 P1 C15 -34.76(10)
C1 Rh1 P1 C8 102.21(12)
P2 Rh1 P1 C8 -52.44(8)
Si1 Rh1 P1 C8 25.01(8)
P3 Rh1 P1 C8 -155.45(8)
C1 Rh1 P1 C9 -8.99(13)
P2 Rh1 P1 C9 -163.64(9)
Si1 Rh1 P1 C9 -86.20(9)
P3 Rh1 P1 C9 93.34(9)
C2 Si1 C3 C8 -117.5(2)
C21 Si1 C3 C8 130.4(2)
Rh1 Si1 C3 C8 15.6(2)
C2 Si1 C3 C4 65.1(3)
C21 Si1 C3 C4 -46.9(3)
Rh1 Si1 C3 C4 -161.7(2)
C8 C3 C4 C5 -1.3(4)
Si1 C3 C4 C5 176.0(2)
C3 C4 C5 C6 2.4(5)
C4 C5 C6 C7 -1.2(5)
C5 C6 C7 C8 -1.1(4)
C4 C3 C8 C7 -1.0(4)
Si1 C3 C8 C7 -178.43(19)
C4 C3 C8 P1 -177.6(2)
Si1 C3 C8 P1 4.9(3)
C6 C7 C8 C3 2.2(4)
C6 C7 C8 P1 178.5(2)
C15 P1 C8 C3 -155.24(19)
C9 P1 C8 C3 100.0(2)
Rh1 P1 C8 C3 -23.6(2)
C15 P1 C8 C7 28.2(2)
C9 P1 C8 C7 -76.5(2)
Rh1 P1 C8 C7 159.9(2)
C15 P1 C9 C14 -30.1(2)
C8 P1 C9 C14 75.4(2)
Rh1 P1 C9 C14 -167.21(19)
C15 P1 C9 C10 154.7(2)
C8 P1 C9 C10 -99.7(2)
Rh1 P1 C9 C10 17.6(2)
C14 C9 C10 C11 1.1(4)
P1 C9 C10 C11 176.5(2)
C9 C10 C11 C12 1.0(5)
C10 C11 C12 C13 -1.6(5)
C11 C12 C13 C14 0.1(6)
C12 C13 C14 C9 2.1(5)
C10 C9 C14 C13 -2.6(4)
P1 C9 C14 C13 -177.9(2)
C8 P1 C15 C20 -139.7(2)
C9 P1 C15 C20 -38.0(2)
Rh1 P1 C15 C20 96.6(2)
C8 P1 C15 C16 46.2(2)
C9 P1 C15 C16 147.91(19)
Rh1 P1 C15 C16 -77.5(2)
C20 C15 C16 C17 1.6(4)
P1 C15 C16 C17 175.97(19)
C15 C16 C17 C18 -0.6(4)
C16 C17 C18 C19 -0.5(4)
C17 C18 C19 C20 0.6(4)
C18 C19 C20 C15 0.4(4)
C16 C15 C20 C19 -1.5(4)
P1 C15 C20 C19 -175.64(19)
C1 Rh1 P2 C33 62.82(13)
Si1 Rh1 P2 C33 137.41(10)
P1 Rh1 P2 C33 -144.41(9)
P3 Rh1 P2 C33 -42.31(10)
C1 Rh1 P2 C27 -169.06(13)
Si1 Rh1 P2 C27 -94.48(10)
P1 Rh1 P2 C27 -16.29(10)
P3 Rh1 P2 C27 85.81(10)
C1 Rh1 P2 C26 -52.30(13)
Si1 Rh1 P2 C26 22.29(9)
P1 Rh1 P2 C26 100.48(9)
P3 Rh1 P2 C26 -157.42(9)
C2 Si1 C21 C26 155.1(2)
C3 Si1 C21 C26 -91.1(2)
Rh1 Si1 C21 C26 22.7(2)
C2 Si1 C21 C22 -27.6(3)
C3 Si1 C21 C22 86.3(3)
Rh1 Si1 C21 C22 -160.0(2)
C26 C21 C22 C23 -0.2(4)
Si1 C21 C22 C23 -177.5(3)
C21 C22 C23 C24 1.4(5)
C22 C23 C24 C25 -0.8(6)
C23 C24 C25 C26 -1.0(5)
C22 C21 C26 C25 -1.6(4)
Si1 C21 C26 C25 175.9(2)
C22 C21 C26 P2 178.1(2)
Si1 C21 C26 P2 -4.4(3)
C24 C25 C26 C21 2.2(5)
C24 C25 C26 P2 -177.4(3)
C33 P2 C26 C21 -142.6(2)
C27 P2 C26 C21 111.7(2)
Rh1 P2 C26 C21 -16.0(2)
C33 P2 C26 C25 37.1(3)
C27 P2 C26 C25 -68.6(3)
Rh1 P2 C26 C25 163.7(2)
C33 P2 C27 C28 -136.7(2)
C26 P2 C27 C28 -33.2(2)
Rh1 P2 C27 C28 88.1(2)
C33 P2 C27 C32 49.8(2)
C26 P2 C27 C32 153.3(2)
Rh1 P2 C27 C32 -85.3(2)
C32 C27 C28 C29 -0.4(4)
P2 C27 C28 C29 -174.0(2)
C27 C28 C29 C30 -0.1(5)
C28 C29 C30 C31 -0.1(5)
C29 C30 C31 C32 0.7(5)
C30 C31 C32 C27 -1.3(4)
C28 C27 C32 C31 1.1(4)
P2 C27 C32 C31 174.7(2)
C27 P2 C33 C34 16.7(3)
C26 P2 C33 C34 -87.6(2)
Rh1 P2 C33 C34 152.1(2)
C27 P2 C33 C38 -166.3(2)
C26 P2 C33 C38 89.5(2)
Rh1 P2 C33 C38 -30.9(2)
C38 C33 C34 C35 0.1(4)
P2 C33 C34 C35 177.1(2)
C33 C34 C35 C36 0.3(5)
C34 C35 C36 C37 -0.7(5)
C35 C36 C37 C38 0.6(5)
C36 C37 C38 C33 -0.2(5)
C34 C33 C38 C37 -0.1(4)
P2 C33 C38 C37 -177.4(2)
C1 Rh1 P3 C45 -157.82(11)
P2 Rh1 P3 C45 -29.90(9)
Si1 Rh1 P3 C45 -173(97)
P1 Rh1 P3 C45 80.71(8)
C1 Rh1 P3 C39 81.19(11)
P2 Rh1 P3 C39 -150.89(8)
Si1 Rh1 P3 C39 66(3)
P1 Rh1 P3 C39 -40.28(8)
C1 Rh1 P3 C51 -35.10(11)
P2 Rh1 P3 C51 92.82(9)
Si1 Rh1 P3 C51 -51(3)
P1 Rh1 P3 C51 -156.57(9)
C45 P3 C39 C40 -158.33(18)
C51 P3 C39 C40 98.72(19)
Rh1 P3 C39 C40 -30.1(2)
C45 P3 C39 C44 22.5(2)
C51 P3 C39 C44 -80.4(2)
Rh1 P3 C39 C44 150.76(18)
C44 C39 C40 C41 -1.5(4)
P3 C39 C40 C41 179.28(19)
C39 C40 C41 C42 0.5(4)
C40 C41 C42 C43 0.9(4)
C41 C42 C43 C44 -1.4(4)
C42 C43 C44 C39 0.3(4)
C40 C39 C44 C43 1.1(4)
P3 C39 C44 C43 -179.79(19)
C39 P3 C45 C46 44.9(2)
C51 P3 C45 C46 147.0(2)
Rh1 P3 C45 C46 -80.2(2)
C39 P3 C45 C50 -140.80(19)
C51 P3 C45 C50 -38.8(2)
Rh1 P3 C45 C50 94.01(19)
C50 C45 C46 C47 2.1(3)
P3 C45 C46 C47 176.43(18)
C45 C46 C47 C48 -0.9(4)
C46 C47 C48 C49 -1.1(4)
C47 C48 C49 C50 1.9(4)
C48 C49 C50 C45 -0.6(4)
C46 C45 C50 C49 -1.4(4)
P3 C45 C50 C49 -175.8(2)
C45 P3 C51 C52 133.8(2)
C39 P3 C51 C52 -119.8(2)
Rh1 P3 C51 C52 3.2(2)
C45 P3 C51 C56 -47.0(2)
C39 P3 C51 C56 59.4(2)
Rh1 P3 C51 C56 -177.61(16)
C56 C51 C52 C53 0.5(4)
P3 C51 C52 C53 179.7(2)
C51 C52 C53 C54 -0.6(4)
C52 C53 C54 C55 0.2(4)
C53 C54 C55 C56 0.3(4)
C54 C55 C56 C51 -0.4(4)
C52 C51 C56 C55 0.0(4)
P3 C51 C56 C55 -179.2(2)
